data_7200587
loop_
_publ_author_name
'Lim, Yee-Fun'
'Shu, Ying'
'Parkin, Sean R.'
'Anthony, John E.'
'Malliaras, George G.'

_publ_section_title
;
 Soluble n-type pentacene derivatives as novel acceptors for organic
 solar cells
;
_journal_issue 19
_journal_name_full 'Journal of Materials Chemistry'
_journal_page_first 3049
_journal_paper_doi 10.1039/b818693f
_journal_volume 19
_journal_year 2009
_chemical_formula_moiety 'C64 H74 N2 Si2'
_chemical_formula_sum 'C64 H74 N2 Si2'
_chemical_formula_weight 927.43
_chemical_name_systematic
;
?
;
_space_group_IT_number 62
_symmetry_cell_setting orthorhombic
_symmetry_space_group_name_Hall '-P 2ac 2n'
_symmetry_space_group_name_H-M 'P n m a'
_atom_sites_solution_hydrogens geom
_atom_sites_solution_primary direct
_atom_sites_solution_secondary difmap
_audit_creation_method SHELXL-97
_cell_angle_alpha 90.00
_cell_angle_beta 90.00
_cell_angle_gamma 90.00
_cell_formula_units_Z 4
_cell_length_a 16.6409(6)
_cell_length_b 17.5827(7)
_cell_length_c 18.8903(8)
_cell_measurement_reflns_used 5567
_cell_measurement_temperature 90.0(2)
_cell_measurement_theta_max 27.48
_cell_measurement_theta_min 1.00
_cell_volume 5527.1(4)
_computing_cell_refinement 'SCALEPACK (Otwinowski & Minor, 1997)'
_computing_data_collection 'COLLECT (Nonius, 1998)'
_computing_data_reduction 'DENZO-SMN (Otwinowski & Minor, 1997)'
_computing_molecular_graphics 'XP in SHELXTL (Sheldrick, 2008)'
_computing_publication_material
;
SHELX97-2 (Sheldrick, 2008) and local procedures
;
_computing_structure_refinement 'SHELXL-97 (Sheldrick, 2008)'
_computing_structure_solution 'SHELXS-97 (Sheldrick, 2008)'
_diffrn_ambient_temperature 90.0(2)
_diffrn_detector_area_resol_mean 18
_diffrn_measured_fraction_theta_full 1.000
_diffrn_measured_fraction_theta_max 1.000
_diffrn_measurement_device_type 'Nonius KappaCCD diffractometer'
_diffrn_measurement_method '\w scans at fixed \c = 55\%'
_diffrn_radiation_monochromator graphite
_diffrn_radiation_source 'fine-focus sealed tube'
_diffrn_radiation_type MoK\a
_diffrn_radiation_wavelength 0.71073
_diffrn_reflns_av_R_equivalents 0.106
_diffrn_reflns_av_sigmaI/netI 0.0741
_diffrn_reflns_limit_h_max 17
_diffrn_reflns_limit_h_min 0
_diffrn_reflns_limit_k_max 18
_diffrn_reflns_limit_k_min 0
_diffrn_reflns_limit_l_max 20
_diffrn_reflns_limit_l_min 0
_diffrn_reflns_number 44723
_diffrn_reflns_theta_full 22.50
_diffrn_reflns_theta_max 22.50
_diffrn_reflns_theta_min 1.58
_diffrn_standards_number 0
_exptl_absorpt_coefficient_mu 0.104
_exptl_absorpt_correction_T_max 0.985
_exptl_absorpt_correction_T_min 0.974
_exptl_absorpt_correction_type multi-scan
_exptl_absorpt_process_details 'Scalepack (Otwinowski & Minor, 1997)'
_exptl_crystal_colour blue
_exptl_crystal_density_diffrn 1.115
_exptl_crystal_density_method 'not measured'
_exptl_crystal_description 'cut block'
_exptl_crystal_F_000 2000
_exptl_crystal_size_max 0.25
_exptl_crystal_size_mid 0.20
_exptl_crystal_size_min 0.15
_refine_diff_density_max 0.281
_refine_diff_density_min -0.251
_refine_diff_density_rms 0.048
_refine_ls_extinction_method none
_refine_ls_goodness_of_fit_ref 1.095
_refine_ls_hydrogen_treatment constr
_refine_ls_matrix_type full
_refine_ls_number_parameters 391
_refine_ls_number_reflns 3748
_refine_ls_number_restraints 76
_refine_ls_restrained_S_all 1.109
_refine_ls_R_factor_all 0.1571
_refine_ls_R_factor_gt 0.0891
_refine_ls_shift/su_max 0.001
_refine_ls_shift/su_mean 0.000
_refine_ls_structure_factor_coef Fsqd
_refine_ls_weighting_details 'calc w=1/[\s^2^(Fo^2^)+(0.0313P)^2^+15.3078P] where P=(Fo^2^+2Fc^2^)/3'
_refine_ls_weighting_scheme calc
_refine_ls_wR_factor_gt 0.1833
_refine_ls_wR_factor_ref 0.2075
_reflns_number_gt 2122
_reflns_number_total 3748
_reflns_threshold_expression >2\s(I)
_cod_data_source_file b818693f.txt
_cod_data_source_block k08034x
_cod_database_code 7200587

loop_
_symmetry_equiv_pos_as_xyz
'x, y, z'
'-x+1/2, -y, z+1/2'
'x+1/2, -y+1/2, -z+1/2'
'-x, y+1/2, -z'
'-x, -y, -z'
'x-1/2, y, -z-1/2'
'-x-1/2, y-1/2, z-1/2'
'x, -y-1/2, z'

loop_
_atom_site_label
_atom_site_type_symbol
_atom_site_fract_x
_atom_site_fract_y
_atom_site_fract_z
_atom_site_U_iso_or_equiv
_atom_site_adp_type
_atom_site_occupancy
_atom_site_symmetry_multiplicity
_atom_site_calc_flag
_atom_site_refinement_flags
_atom_site_disorder_assembly
_atom_site_disorder_group
Si1 Si 0.85150(14) 0.2500 0.68190(13) 0.0560(7) Uani 1 2 d S . .
Si2 Si 0.40155(15) 0.2500 0.20739(13) 0.0558(7) Uani 1 2 d S . .
C1 C 0.6563(5) 0.2500 0.5221(4) 0.063(3) Uani 1 2 d S . .
C2 C 0.6284(4) 0.1796(4) 0.4945(3) 0.0604(18) Uani 1 1 d . . .
C3 C 0.6517(4) 0.1110(5) 0.5236(3) 0.076(2) Uani 1 1 d . . .
H3 H 0.6859 0.1114 0.5638 0.092 Uiso 1 1 calc R . .
C4 C 0.6271(5) 0.0420(5) 0.4964(3) 0.087(3) Uani 1 1 d . . .
C5 C 0.6508(5) -0.0303(5) 0.5254(4) 0.095(3) Uani 1 1 d . . .
H5 H 0.6847 -0.0312 0.5658 0.114 Uiso 1 1 calc R . .
C6 C 0.6263(5) -0.0967(5) 0.4971(4) 0.095(2) Uani 1 1 d U . .
C7 C 0.5721(5) -0.0984(5) 0.4375(4) 0.093(2) Uani 1 1 d U . .
C8 C 0.5472(5) -0.0292(4) 0.4088(4) 0.087(2) Uani 1 1 d . . .
H8 H 0.5120 -0.0296 0.3692 0.105 Uiso 1 1 calc R . .
C9 C 0.5725(4) 0.0415(4) 0.4365(3) 0.075(2) Uani 1 1 d . . .
C10 C 0.5494(4) 0.1104(4) 0.4073(3) 0.068(2) Uani 1 1 d . . .
H10 H 0.5147 0.1102 0.3674 0.081 Uiso 1 1 calc R . .
C11 C 0.5751(4) 0.1801(4) 0.4344(3) 0.0574(17) Uani 1 1 d . . .
C12 C 0.5515(5) 0.2500 0.4049(4) 0.052(2) Uani 1 2 d S . .
C13 C 0.7136(6) 0.2500 0.5777(5) 0.071(3) Uani 1 2 d S . .
C14 C 0.7660(6) 0.2500 0.6227(5) 0.070(3) Uani 1 2 d S A .
C15 C 0.8944(10) 0.1476(10) 0.6544(9) 0.066(7) Uani 0.50 1 d PD A 1
H15 H 0.8503 0.1096 0.6607 0.079 Uiso 0.50 1 calc PR A 1
C16 C 0.9644(9) 0.1226(8) 0.6982(8) 0.063(5) Uani 0.50 1 d PD A 1
H16A H 0.9475 0.1197 0.7484 0.076 Uiso 0.50 1 calc PR A 1
H16B H 1.0075 0.1611 0.6947 0.076 Uiso 0.50 1 calc PR A 1
C17 C 0.9976(13) 0.0459(12) 0.6757(9) 0.083(9) Uani 0.50 1 d PD A 1
H17A H 1.0467 0.0344 0.7033 0.100 Uiso 0.50 1 calc PR A 1
H17B H 0.9575 0.0057 0.6858 0.100 Uiso 0.50 1 calc PR A 1
C18 C 1.0172(9) 0.0460(8) 0.5982(8) 0.082(5) Uani 0.50 1 d PD A 1
H18A H 1.0355 -0.0054 0.5841 0.098 Uiso 0.50 1 calc PR A 1
H18B H 1.0619 0.0820 0.5894 0.098 Uiso 0.50 1 calc PR A 1
C19 C 0.9440(9) 0.0689(9) 0.5521(9) 0.090(6) Uani 0.50 1 d PD A 1
H19A H 0.9590 0.0695 0.5014 0.109 Uiso 0.50 1 calc PR A 1
H19B H 0.8994 0.0323 0.5588 0.109 Uiso 0.50 1 calc PR A 1
C20 C 0.9185(8) 0.1478(8) 0.5759(7) 0.067(4) Uani 0.50 1 d PD A 1
H20A H 0.8724 0.1651 0.5469 0.081 Uiso 0.50 1 calc PR A 1
H20B H 0.9633 0.1840 0.5686 0.081 Uiso 0.50 1 calc PR A 1
C15' C 0.9231(10) 0.1735(9) 0.6661(9) 0.050(5) Uani 0.50 1 d PD A 2
H15' H 0.9606 0.1953 0.6301 0.060 Uiso 0.50 1 calc PR A 2
C16' C 0.9763(8) 0.1557(7) 0.7270(8) 0.054(5) Uani 0.50 1 d PD A 2
H16C H 0.9425 0.1414 0.7680 0.064 Uiso 0.50 1 calc PR A 2
H16D H 1.0065 0.2021 0.7400 0.064 Uiso 0.50 1 calc PR A 2
C17' C 1.0355(9) 0.0923(8) 0.7128(9) 0.089(5) Uani 0.50 1 d PD A 2
H17C H 1.0790 0.1117 0.6820 0.107 Uiso 0.50 1 calc PR A 2
H17D H 1.0601 0.0763 0.7582 0.107 Uiso 0.50 1 calc PR A 2
C18' C 0.9979(19) 0.0253(13) 0.6786(17) 0.17(2) Uani 0.50 1 d PD A 2
H18C H 0.9626 0.0000 0.7136 0.202 Uiso 0.50 1 calc PR A 2
H18D H 1.0408 -0.0112 0.6658 0.202 Uiso 0.50 1 calc PR A 2
C19' C 0.9484(11) 0.0426(10) 0.6123(12) 0.111(7) Uani 0.50 1 d PD A 2
H19C H 0.9843 0.0595 0.5735 0.133 Uiso 0.50 1 calc PR A 2
H19D H 0.9199 -0.0039 0.5965 0.133 Uiso 0.50 1 calc PR A 2
C20' C 0.8878(10) 0.1048(9) 0.6293(14) 0.117(10) Uani 0.50 1 d PD A 2
H20C H 0.8622 0.1217 0.5846 0.140 Uiso 0.50 1 calc PR A 2
H20D H 0.8451 0.0831 0.6597 0.140 Uiso 0.50 1 calc PR A 2
C21 C 0.8096(5) 0.2500 0.7726(5) 0.069(3) Uani 1 2 d S . .
H21 H 0.8562 0.2500 0.8061 0.083 Uiso 1 2 calc SR . .
C22 C 0.7599(4) 0.1802(4) 0.7891(4) 0.091(2) Uani 1 1 d . . .
H22A H 0.7945 0.1346 0.7846 0.110 Uiso 1 1 calc R A .
H22B H 0.7165 0.1758 0.7535 0.110 Uiso 1 1 calc R . .
C23 C 0.7225(5) 0.1808(6) 0.8624(5) 0.139(4) Uani 1 1 d . A .
H23A H 0.6901 0.1341 0.8691 0.166 Uiso 1 1 calc R . .
H23B H 0.7655 0.1811 0.8986 0.166 Uiso 1 1 calc R . .
C24 C 0.6697(7) 0.2500 0.8718(6) 0.111(4) Uani 1 2 d S . .
H24A H 0.6452 0.2500 0.9195 0.133 Uiso 1 2 calc SR A .
H24B H 0.6261 0.2500 0.8361 0.133 Uiso 1 2 calc SR . .
C25 C 0.5022(5) 0.2500 0.3420(5) 0.059(2) Uani 1 2 d S . .
C26 C 0.4630(5) 0.2500 0.2878(5) 0.051(2) Uani 1 2 d S . .
C27 C 0.3437(4) 0.1570(3) 0.2113(3) 0.0621(18) Uani 1 1 d D . .
H27 H 0.3855 0.1165 0.2168 0.074 Uiso 1 1 calc R . .
C28 C 0.2892(4) 0.1489(3) 0.2758(3) 0.0651(19) Uani 1 1 d D . .
H28A H 0.2451 0.1865 0.2726 0.078 Uiso 1 1 calc R . .
H28B H 0.3205 0.1601 0.3191 0.078 Uiso 1 1 calc R . .
C29 C 0.2534(4) 0.0691(4) 0.2817(3) 0.073(2) Uani 1 1 d D . .
H29A H 0.2968 0.0316 0.2901 0.088 Uiso 1 1 calc R . .
H29B H 0.2158 0.0670 0.3223 0.088 Uiso 1 1 calc R . .
C30 C 0.2097(4) 0.0496(4) 0.2152(3) 0.085(2) Uani 1 1 d D . .
H30A H 0.1631 0.0841 0.2097 0.101 Uiso 1 1 calc R . .
H30B H 0.1890 -0.0031 0.2187 0.101 Uiso 1 1 calc R . .
C31 C 0.2634(5) 0.0561(5) 0.1502(4) 0.103(3) Uani 1 1 d D . .
H31A H 0.2318 0.0442 0.1073 0.123 Uiso 1 1 calc R . .
H31B H 0.3077 0.0187 0.1537 0.123 Uiso 1 1 calc R . .
C32 C 0.2988(4) 0.1369(4) 0.1438(3) 0.089(2) Uani 1 1 d D . .
H32A H 0.3359 0.1392 0.1029 0.107 Uiso 1 1 calc R . .
H32B H 0.2549 0.1740 0.1357 0.107 Uiso 1 1 calc R . .
C33 C 0.4737(5) 0.2500 0.1310(4) 0.058(2) Uani 1 2 d S . .
H33 H 0.4414 0.2500 0.0863 0.069 Uiso 1 2 calc SR . .
C34 C 0.5272(4) 0.1798(4) 0.1302(4) 0.090(2) Uani 1 1 d . . .
H34A H 0.4929 0.1341 0.1248 0.108 Uiso 1 1 calc R . .
H34B H 0.5550 0.1758 0.1764 0.108 Uiso 1 1 calc R . .
C35 C 0.5901(5) 0.1801(5) 0.0711(4) 0.103(3) Uani 1 1 d . . .
H35A H 0.6252 0.1350 0.0760 0.124 Uiso 1 1 calc R . .
H35B H 0.5628 0.1771 0.0247 0.124 Uiso 1 1 calc R . .
C36 C 0.6398(7) 0.2500 0.0739(6) 0.121(5) Uani 1 2 d S . .
H36A H 0.6717 0.2500 0.1181 0.145 Uiso 1 2 calc SR . .
H36B H 0.6777 0.2500 0.0335 0.145 Uiso 1 2 calc SR . .
C37 C 0.6373(8) -0.1756(8) 0.5265(6) 0.073(3) Uani 0.50 1 d PDU . .
N1 N 0.6555(5) -0.2500 0.5485(4) 0.097(3) Uani 1 2 d SDU . .
C38 C 0.5292(8) -0.1748(8) 0.4070(7) 0.083(3) Uani 0.50 1 d PDU . .
N2 N 0.5069(5) -0.2500 0.3843(5) 0.105(3) Uani 1 2 d SDU . .

loop_
_atom_site_aniso_label
_atom_site_aniso_U_11
_atom_site_aniso_U_22
_atom_site_aniso_U_33
_atom_site_aniso_U_23
_atom_site_aniso_U_13
_atom_site_aniso_U_12
Si1 0.0464(14) 0.0630(18) 0.0587(15) 0.000 -0.0064(12) 0.000
Si2 0.0526(15) 0.0567(17) 0.0581(15) 0.000 -0.0096(13) 0.000
C1 0.052(6) 0.095(9) 0.041(5) 0.000 0.007(5) 0.000
C2 0.056(4) 0.076(5) 0.050(4) -0.006(4) -0.005(3) 0.021(4)
C3 0.083(5) 0.091(6) 0.056(4) -0.012(5) -0.003(4) 0.044(5)
C4 0.119(7) 0.086(6) 0.055(4) -0.013(5) -0.005(4) 0.063(6)
C5 0.132(7) 0.091(6) 0.063(5) -0.014(5) -0.011(5) 0.069(6)
C6 0.128(6) 0.090(5) 0.066(4) -0.009(4) 0.014(4) 0.048(5)
C7 0.127(6) 0.088(5) 0.062(4) -0.010(4) 0.014(4) 0.046(4)
C8 0.135(7) 0.067(6) 0.059(4) -0.013(4) 0.001(4) 0.038(5)
C9 0.106(6) 0.067(6) 0.052(4) -0.015(4) -0.006(4) 0.037(5)
C10 0.075(5) 0.074(6) 0.054(4) -0.011(4) -0.009(4) 0.027(4)
C11 0.064(4) 0.059(5) 0.050(4) -0.006(4) -0.003(3) 0.012(4)
C12 0.039(5) 0.074(8) 0.045(5) 0.000 0.002(4) 0.000
C13 0.054(6) 0.106(9) 0.053(6) 0.000 0.005(5) 0.000
C14 0.060(6) 0.091(8) 0.059(6) 0.000 0.000(5) 0.000
C15 0.046(11) 0.033(17) 0.119(17) 0.010(13) -0.013(10) -0.016(11)
C16 0.063(11) 0.033(11) 0.093(13) -0.006(10) -0.002(9) -0.024(10)
C17 0.050(15) 0.051(16) 0.15(2) -0.009(13) 0.032(17) 0.009(11)
C18 0.070(11) 0.040(10) 0.136(15) 0.012(10) 0.034(11) -0.004(9)
C19 0.068(11) 0.093(15) 0.110(13) -0.030(12) 0.000(11) 0.003(10)
C20 0.059(9) 0.062(11) 0.081(10) -0.015(9) -0.006(8) 0.011(8)
C15' 0.072(14) 0.014(9) 0.063(9) -0.008(7) 0.009(9) -0.001(10)
C16' 0.030(8) 0.028(10) 0.103(13) 0.001(9) -0.016(7) -0.001(7)
C17' 0.067(11) 0.058(12) 0.142(15) 0.001(11) 0.005(11) 0.017(10)
C18' 0.11(3) 0.029(14) 0.37(6) 0.01(2) -0.02(3) 0.010(14)
C19' 0.088(15) 0.071(15) 0.17(2) -0.046(16) 0.002(17) 0.011(13)
C20' 0.068(12) 0.051(15) 0.23(3) -0.049(16) -0.012(14) 0.009(12)
C21 0.048(6) 0.089(8) 0.069(6) 0.000 -0.010(5) 0.000
C22 0.078(5) 0.083(6) 0.114(6) 0.032(5) 0.035(5) 0.021(5)
C23 0.082(6) 0.199(11) 0.135(8) 0.083(8) 0.038(6) 0.039(7)
C24 0.074(8) 0.182(14) 0.077(8) 0.000 0.014(6) 0.000
C25 0.056(6) 0.069(7) 0.052(6) 0.000 0.002(5) 0.000
C26 0.056(6) 0.036(5) 0.061(6) 0.000 0.000(5) 0.000
C27 0.059(4) 0.061(5) 0.066(4) -0.007(3) -0.007(4) -0.004(3)
C28 0.068(4) 0.055(5) 0.072(4) 0.001(4) -0.007(4) -0.010(4)
C29 0.080(5) 0.060(5) 0.080(5) 0.002(4) -0.005(4) -0.010(4)
C30 0.085(5) 0.079(6) 0.090(5) -0.008(5) -0.001(5) -0.026(4)
C31 0.091(6) 0.130(8) 0.087(5) -0.038(5) 0.002(5) -0.042(6)
C32 0.083(5) 0.118(7) 0.067(5) -0.014(5) -0.010(4) -0.041(5)
C33 0.063(6) 0.053(6) 0.057(5) 0.000 -0.009(5) 0.000
C34 0.100(6) 0.090(6) 0.080(5) 0.003(5) 0.027(5) 0.023(5)
C35 0.103(7) 0.115(8) 0.092(6) 0.016(6) 0.019(5) 0.041(6)
C36 0.058(8) 0.239(19) 0.066(7) 0.000 0.003(6) 0.000
C37 0.082(6) 0.082(6) 0.055(6) -0.014(5) 0.010(5) 0.012(6)
N1 0.089(6) 0.118(6) 0.084(5) 0.000 0.009(5) 0.000
C38 0.081(7) 0.099(7) 0.068(6) 0.006(5) 0.026(5) 0.032(6)
N2 0.086(6) 0.141(7) 0.089(6) 0.000 0.014(5) 0.000

loop_
_atom_type_symbol
_atom_type_description
_atom_type_scat_dispersion_real
_atom_type_scat_dispersion_imag
_atom_type_scat_source
C C 0.0033 0.0016 'International Tables Vol C Tables 4.2.6.8 and 6.1.1.4'
H H 0.0000 0.0000 'International Tables Vol C Tables 4.2.6.8 and 6.1.1.4'
N N 0.0061 0.0033 'International Tables Vol C Tables 4.2.6.8 and 6.1.1.4'
Si Si 0.0817 0.0704 'International Tables Vol C Tables 4.2.6.8 and 6.1.1.4'

loop_
_geom_angle_atom_site_label_1
_geom_angle_atom_site_label_2
_geom_angle_atom_site_label_3
_geom_angle
_geom_angle_site_symmetry_1
_geom_angle_site_symmetry_3
_geom_angle_publ_flag
C14 Si1 C15' 114.4(5) . 8_565 ?
C14 Si1 C15' 114.4(5) . . ?
C15' Si1 C15' 95.2(11) 8_565 . ?
C14 Si1 C21 106.0(4) . . ?
C15' Si1 C21 113.5(6) 8_565 . ?
C15' Si1 C21 113.5(6) . . ?
C14 Si1 C15 96.9(5) . 8_565 ?
C15' Si1 C15 112.8(8) . 8_565 ?
C21 Si1 C15 112.0(5) . 8_565 ?
C14 Si1 C15 96.9(5) . . ?
C15' Si1 C15 112.8(8) 8_565 . ?
C21 Si1 C15 112.0(5) . . ?
C15 Si1 C15 127.7(10) 8_565 . ?
C26 Si2 C33 106.3(4) . . ?
C26 Si2 C27 104.5(2) . . ?
C33 Si2 C27 110.8(2) . . ?
C26 Si2 C27 104.5(2) . 8_565 ?
C33 Si2 C27 110.8(2) . 8_565 ?
C27 Si2 C27 118.9(4) . 8_565 ?
C13 C1 C2 119.4(4) . 8_565 ?
C13 C1 C2 119.4(4) . . ?
C2 C1 C2 121.1(8) 8_565 . ?
C3 C2 C1 121.5(6) . . ?
C3 C2 C11 119.4(6) . . ?
C1 C2 C11 119.0(7) . . ?
C4 C3 C2 122.5(6) . . ?
C4 C3 H3 118.7 . . ?
C2 C3 H3 118.7 . . ?
C3 C4 C5 123.7(7) . . ?
C3 C4 C9 118.7(7) . . ?
C5 C4 C9 117.6(8) . . ?
C6 C5 C4 122.1(7) . . ?
C6 C5 H5 119.0 . . ?
C4 C5 H5 119.0 . . ?
C5 C6 C7 121.1(7) . . ?
C5 C6 C37 127.9(8) . . ?
C7 C6 C37 110.2(9) . . ?
C8 C7 C6 118.1(8) . . ?
C8 C7 C38 116.9(8) . . ?
C6 C7 C38 124.6(8) . . ?
C7 C8 C9 122.4(7) . . ?
C7 C8 H8 118.8 . . ?
C9 C8 H8 118.8 . . ?
C10 C9 C8 122.6(7) . . ?
C10 C9 C4 118.6(7) . . ?
C8 C9 C4 118.7(7) . . ?
C9 C10 C11 122.5(6) . . ?
C9 C10 H10 118.8 . . ?
C11 C10 H10 118.8 . . ?
C10 C11 C12 122.5(6) . . ?
C10 C11 C2 118.2(6) . . ?
C12 C11 C2 119.3(7) . . ?
C11 C12 C11 122.0(8) 8_565 . ?
C11 C12 C25 119.0(4) 8_565 . ?
C11 C12 C25 119.0(4) . . ?
C14 C13 C1 176.5(9) . . ?
C13 C14 Si1 173.9(8) . . ?
C16 C15 C20 109.4(12) . . ?
C16 C15 Si1 113.5(12) . . ?
C20 C15 Si1 109.9(10) . . ?
C16 C15 H15 107.9 . . ?
C20 C15 H15 107.9 . . ?
Si1 C15 H15 107.9 . . ?
C15 C16 C17 113.0(13) . . ?
C15 C16 H16A 109.0 . . ?
C17 C16 H16A 109.0 . . ?
C15 C16 H16B 109.0 . . ?
C17 C16 H16B 109.0 . . ?
H16A C16 H16B 107.8 . . ?
C18 C17 C16 110.6(15) . . ?
C18 C17 H17A 109.5 . . ?
C16 C17 H17A 109.5 . . ?
C18 C17 H17B 109.5 . . ?
C16 C17 H17B 109.5 . . ?
H17A C17 H17B 108.1 . . ?
C17 C18 C19 112.2(14) . . ?
C17 C18 H18A 109.2 . . ?
C19 C18 H18A 109.2 . . ?
C17 C18 H18B 109.2 . . ?
C19 C18 H18B 109.2 . . ?
H18A C18 H18B 107.9 . . ?
C20 C19 C18 106.9(11) . . ?
C20 C19 H19A 110.3 . . ?
C18 C19 H19A 110.3 . . ?
C20 C19 H19B 110.3 . . ?
C18 C19 H19B 110.3 . . ?
H19A C19 H19B 108.6 . . ?
C19 C20 C15 110.8(13) . . ?
C19 C20 H20A 109.5 . . ?
C15 C20 H20A 109.5 . . ?
C19 C20 H20B 109.5 . . ?
C15 C20 H20B 109.5 . . ?
H20A C20 H20B 108.1 . . ?
C16' C15' C20' 114.8(15) . . ?
C16' C15' Si1 114.8(10) . . ?
C20' C15' Si1 114.3(11) . . ?
C16' C15' H15' 103.7 . . ?
C20' C15' H15' 103.7 . . ?
Si1 C15' H15' 103.7 . . ?
C15' C16' C17' 114.1(12) . . ?
C15' C16' H16C 108.7 . . ?
C17' C16' H16C 108.7 . . ?
C15' C16' H16D 108.7 . . ?
C17' C16' H16D 108.7 . . ?
H16C C16' H16D 107.6 . . ?
C18' C17' C16' 112.8(15) . . ?
C18' C17' H17C 109.0 . . ?
C16' C17' H17C 109.0 . . ?
C18' C17' H17D 109.0 . . ?
C16' C17' H17D 109.0 . . ?
H17C C17' H17D 107.8 . . ?
C17' C18' C19' 115.3(19) . . ?
C17' C18' H18C 108.5 . . ?
C19' C18' H18C 108.5 . . ?
C17' C18' H18D 108.5 . . ?
C19' C18' H18D 108.5 . . ?
H18C C18' H18D 107.5 . . ?
C20' C19' C18' 109.0(16) . . ?
C20' C19' H19C 109.9 . . ?
C18' C19' H19C 109.9 . . ?
C20' C19' H19D 109.9 . . ?
C18' C19' H19D 109.9 . . ?
H19C C19' H19D 108.3 . . ?
C15' C20' C19' 114.4(14) . . ?
C15' C20' H20C 108.6 . . ?
C19' C20' H20C 108.6 . . ?
C15' C20' H20D 108.6 . . ?
C19' C20' H20D 108.6 . . ?
H20C C20' H20D 107.6 . . ?
C22 C21 C22 108.5(8) 8_565 . ?
C22 C21 Si1 113.4(5) 8_565 . ?
C22 C21 Si1 113.4(5) . . ?
C22 C21 H21 107.1 8_565 . ?
C22 C21 H21 107.1 . . ?
Si1 C21 H21 107.1 . . ?
C21 C22 C23 114.0(8) . . ?
C21 C22 H22A 108.8 . . ?
C23 C22 H22A 108.8 . . ?
C21 C22 H22B 108.8 . . ?
C23 C22 H22B 108.8 . . ?
H22A C22 H22B 107.7 . . ?
C24 C23 C22 110.5(7) . . ?
C24 C23 H23A 109.5 . . ?
C22 C23 H23A 109.5 . . ?
C24 C23 H23B 109.5 . . ?
C22 C23 H23B 109.5 . . ?
H23A C23 H23B 108.1 . . ?
C23 C24 C23 107.2(10) . 8_565 ?
C23 C24 H24A 110.3 . . ?
C23 C24 H24A 110.3 8_565 . ?
C23 C24 H24B 110.3 . . ?
C23 C24 H24B 110.3 8_565 . ?
H24A C24 H24B 108.5 . . ?
C26 C25 C12 177.9(9) . . ?
C25 C26 Si2 178.6(8) . . ?
C32 C27 C28 110.9(5) . . ?
C32 C27 Si2 114.6(4) . . ?
C28 C27 Si2 114.4(4) . . ?
C32 C27 H27 105.3 . . ?
C28 C27 H27 105.3 . . ?
Si2 C27 H27 105.3 . . ?
C27 C28 C29 112.1(5) . . ?
C27 C28 H28A 109.2 . . ?
C29 C28 H28A 109.2 . . ?
C27 C28 H28B 109.2 . . ?
C29 C28 H28B 109.2 . . ?
H28A C28 H28B 107.9 . . ?
C30 C29 C28 109.8(5) . . ?
C30 C29 H29A 109.7 . . ?
C28 C29 H29A 109.7 . . ?
C30 C29 H29B 109.7 . . ?
C28 C29 H29B 109.7 . . ?
H29A C29 H29B 108.2 . . ?
C29 C30 C31 112.1(6) . . ?
C29 C30 H30A 109.2 . . ?
C31 C30 H30A 109.2 . . ?
C29 C30 H30B 109.2 . . ?
C31 C30 H30B 109.2 . . ?
H30A C30 H30B 107.9 . . ?
C30 C31 C32 111.0(6) . . ?
C30 C31 H31A 109.4 . . ?
C32 C31 H31A 109.4 . . ?
C30 C31 H31B 109.4 . . ?
C32 C31 H31B 109.4 . . ?
H31A C31 H31B 108.0 . . ?
C27 C32 C31 109.5(6) . . ?
C27 C32 H32A 109.8 . . ?
C31 C32 H32A 109.8 . . ?
C27 C32 H32B 109.8 . . ?
C31 C32 H32B 109.8 . . ?
H32A C32 H32B 108.2 . . ?
C34 C33 C34 108.4(8) 8_565 . ?
C34 C33 Si2 112.4(4) 8_565 . ?
C34 C33 Si2 112.4(4) . . ?
C34 C33 H33 107.8 8_565 . ?
C34 C33 H33 107.8 . . ?
Si2 C33 H33 107.8 . . ?
C33 C34 C35 113.8(6) . . ?
C33 C34 H34A 108.8 . . ?
C35 C34 H34A 108.8 . . ?
C33 C34 H34B 108.8 . . ?
C35 C34 H34B 108.8 . . ?
H34A C34 H34B 107.7 . . ?
C36 C35 C34 111.1(8) . . ?
C36 C35 H35A 109.4 . . ?
C34 C35 H35A 109.4 . . ?
C36 C35 H35B 109.4 . . ?
C34 C35 H35B 109.4 . . ?
H35A C35 H35B 108.0 . . ?
C35 C36 C35 112.0(10) 8_565 . ?
C35 C36 H36A 109.2 8_565 . ?
C35 C36 H36A 109.2 . . ?
C35 C36 H36B 109.2 8_565 . ?
C35 C36 H36B 109.2 . . ?
H36A C36 H36B 107.9 . . ?
N1 C37 C6 173.1(11) . . ?
C37 N1 C37 137.1(13) . 8 ?
N2 C38 C7 167.9(12) . . ?
C38 N2 C38 133.6(14) . 8 ?

loop_
_geom_bond_atom_site_label_1
_geom_bond_atom_site_label_2
_geom_bond_distance
_geom_bond_site_symmetry_2
_geom_bond_publ_flag
Si1 C14 1.810(10) . ?
Si1 C15' 1.821(15) 8_565 ?
Si1 C15' 1.821(15) . ?
Si1 C21 1.850(9) . ?
Si1 C15 2.005(17) 8_565 ?
Si1 C15 2.005(17) . ?
Si2 C26 1.831(9) . ?
Si2 C33 1.878(9) . ?
Si2 C27 1.899(6) . ?
Si2 C27 1.900(6) 8_565 ?
C1 C13 1.419(12) . ?
C1 C2 1.422(7) 8_565 ?
C1 C2 1.422(7) . ?
C2 C3 1.380(9) . ?
C2 C11 1.441(8) . ?
C3 C4 1.380(9) . ?
C3 H3 0.9500 . ?
C4 C5 1.439(9) . ?
C4 C9 1.451(9) . ?
C5 C6 1.348(10) . ?
C5 H5 0.9500 . ?
C6 C7 1.443(10) . ?
C6 C37 1.505(14) . ?
C7 C8 1.393(9) . ?
C7 C38 1.626(15) . ?
C8 C9 1.413(9) . ?
C8 H8 0.9500 . ?
C9 C10 1.387(8) . ?
C10 C11 1.394(8) . ?
C10 H10 0.9500 . ?
C11 C12 1.406(7) . ?
C12 C11 1.406(7) 8_565 ?
C12 C25 1.443(12) . ?
C13 C14 1.216(11) . ?
C15 C16 1.494(15) . ?
C15 C20 1.536(15) . ?
C15 H15 1.0000 . ?
C16 C17 1.518(16) . ?
C16 H16A 0.9900 . ?
C16 H16B 0.9900 . ?
C17 C18 1.500(16) . ?
C17 H17A 0.9900 . ?
C17 H17B 0.9900 . ?
C18 C19 1.551(16) . ?
C18 H18A 0.9900 . ?
C18 H18B 0.9900 . ?
C19 C20 1.519(14) . ?
C19 H19A 0.9900 . ?
C19 H19B 0.9900 . ?
C20 H20A 0.9900 . ?
C20 H20B 0.9900 . ?
C15' C16' 1.484(14) . ?
C15' C20' 1.513(15) . ?
C15' H15' 1.0000 . ?
C16' C17' 1.512(14) . ?
C16' H16C 0.9900 . ?
C16' H16D 0.9900 . ?
C17' C18' 1.482(18) . ?
C17' H17C 0.9900 . ?
C17' H17D 0.9900 . ?
C18' C19' 1.531(19) . ?
C18' H18C 0.9900 . ?
C18' H18D 0.9900 . ?
C19' C20' 1.523(15) . ?
C19' H19C 0.9900 . ?
C19' H19D 0.9900 . ?
C20' H20C 0.9900 . ?
C20' H20D 0.9900 . ?
C21 C22 1.513(8) 8_565 ?
C21 C22 1.513(8) . ?
C21 H21 1.0000 . ?
C22 C23 1.518(10) . ?
C22 H22A 0.9900 . ?
C22 H22B 0.9900 . ?
C23 C24 1.512(9) . ?
C23 H23A 0.9900 . ?
C23 H23B 0.9900 . ?
C24 C23 1.512(9) 8_565 ?
C24 H24A 0.9900 . ?
C24 H24B 0.9900 . ?
C25 C26 1.214(10) . ?
C27 C32 1.521(7) . ?
C27 C28 1.525(7) . ?
C27 H27 1.0000 . ?
C28 C29 1.528(8) . ?
C28 H28A 0.9900 . ?
C28 H28B 0.9900 . ?
C29 C30 1.492(8) . ?
C29 H29A 0.9900 . ?
C29 H29B 0.9900 . ?
C30 C31 1.522(8) . ?
C30 H30A 0.9900 . ?
C30 H30B 0.9900 . ?
C31 C32 1.542(9) . ?
C31 H31A 0.9900 . ?
C31 H31B 0.9900 . ?
C32 H32A 0.9900 . ?
C32 H32B 0.9900 . ?
C33 C34 1.522(8) 8_565 ?
C33 C34 1.522(8) . ?
C33 H33 1.0000 . ?
C34 C35 1.530(9) . ?
C34 H34A 0.9900 . ?
C34 H34B 0.9900 . ?
C35 C36 1.482(9) . ?
C35 H35A 0.9900 . ?
C35 H35B 0.9900 . ?
C36 C35 1.482(9) 8_565 ?
C36 H36A 0.9900 . ?
C36 H36B 0.9900 . ?
C37 N1 1.406(13) . ?
N1 C37 1.406(13) 8 ?
C38 N2 1.439(14) . ?
N2 C38 1.439(14) 8 ?

loop_
_geom_torsion_atom_site_label_1
_geom_torsion_atom_site_label_2
_geom_torsion_atom_site_label_3
_geom_torsion_atom_site_label_4
_geom_torsion
_geom_torsion_site_symmetry_1
_geom_torsion_site_symmetry_2
_geom_torsion_site_symmetry_3
_geom_torsion_site_symmetry_4
_geom_torsion_publ_flag
C13 C1 C2 C3 4.4(11) . . . . ?
C2 C1 C2 C3 -176.3(5) 8_565 . . . ?
C13 C1 C2 C11 -175.2(6) . . . . ?
C2 C1 C2 C11 4.2(12) 8_565 . . . ?
C1 C2 C3 C4 -178.1(7) . . . . ?
C11 C2 C3 C4 1.4(10) . . . . ?
C2 C3 C4 C5 179.7(7) . . . . ?
C2 C3 C4 C9 -2.3(11) . . . . ?
C3 C4 C5 C6 -179.3(8) . . . . ?
C9 C4 C5 C6 2.6(11) . . . . ?
C4 C5 C6 C7 -2.6(12) . . . . ?
C4 C5 C6 C37 -171.7(9) . . . . ?
C5 C6 C7 C8 1.5(12) . . . . ?
C37 C6 C7 C8 172.4(8) . . . . ?
C5 C6 C7 C38 -170.7(8) . . . . ?
C37 C6 C7 C38 0.1(12) . . . . ?
C6 C7 C8 C9 -0.7(11) . . . . ?
C38 C7 C8 C9 172.2(8) . . . . ?
C7 C8 C9 C10 178.6(7) . . . . ?
C7 C8 C9 C4 0.8(11) . . . . ?
C3 C4 C9 C10 2.3(10) . . . . ?
C5 C4 C9 C10 -179.5(6) . . . . ?
C3 C4 C9 C8 -179.8(7) . . . . ?
C5 C4 C9 C8 -1.7(10) . . . . ?
C8 C9 C10 C11 -179.3(7) . . . . ?
C4 C9 C10 C11 -1.6(10) . . . . ?
C9 C10 C11 C12 -179.9(7) . . . . ?
C9 C10 C11 C2 0.7(9) . . . . ?
C3 C2 C11 C10 -0.5(9) . . . . ?
C1 C2 C11 C10 179.0(6) . . . . ?
C3 C2 C11 C12 180.0(6) . . . . ?
C1 C2 C11 C12 -0.4(9) . . . . ?
C10 C11 C12 C11 177.3(5) . . . 8_565 ?
C2 C11 C12 C11 -3.3(12) . . . 8_565 ?
C10 C11 C12 C25 -3.3(10) . . . . ?
C2 C11 C12 C25 176.1(6) . . . . ?
C14 Si1 C15 C16 -174.7(11) . . . . ?
C15' Si1 C15 C16 65.1(12) 8_565 . . . ?
C15' Si1 C15 C16 34(2) . . . . ?
C21 Si1 C15 C16 -64.3(13) . . . . ?
C15 Si1 C15 C16 81.0(16) 8_565 . . . ?
C14 Si1 C15 C20 62.4(11) . . . . ?
C15' Si1 C15 C20 -57.8(14) 8_565 . . . ?
C15' Si1 C15 C20 -89(3) . . . . ?
C21 Si1 C15 C20 172.8(10) . . . . ?
C15 Si1 C15 C20 -41.9(19) 8_565 . . . ?
C20 C15 C16 C17 -55.4(19) . . . . ?
Si1 C15 C16 C17 -178.6(12) . . . . ?
C15 C16 C17 C18 54(2) . . . . ?
C16 C17 C18 C19 -55(2) . . . . ?
C17 C18 C19 C20 58.8(18) . . . . ?
C18 C19 C20 C15 -60.4(17) . . . . ?
C16 C15 C20 C19 59.9(17) . . . . ?
Si1 C15 C20 C19 -174.8(10) . . . . ?
C14 Si1 C15' C16' -159.5(10) . . . . ?
C15' Si1 C15' C16' 80.8(14) 8_565 . . . ?
C21 Si1 C15' C16' -37.6(14) . . . . ?
C15 Si1 C15' C16' 91.0(11) 8_565 . . . ?
C15 Si1 C15' C16' -128(3) . . . . ?
C14 Si1 C15' C20' -23.9(19) . . . . ?
C15' Si1 C15' C20' -143.7(15) 8_565 . . . ?
C21 Si1 C15' C20' 98.0(17) . . . . ?
C15 Si1 C15' C20' -133.4(18) 8_565 . . . ?
C15 Si1 C15' C20' 8(2) . . . . ?
C20' C15' C16' C17' 45(2) . . . . ?
Si1 C15' C16' C17' -179.8(11) . . . . ?
C15' C16' C17' C18' -46(2) . . . . ?
C16' C17' C18' C19' 52(3) . . . . ?
C17' C18' C19' C20' -52(3) . . . . ?
C16' C15' C20' C19' -48(3) . . . . ?
Si1 C15' C20' C19' 176.7(15) . . . . ?
C18' C19' C20' C15' 49(3) . . . . ?
C14 Si1 C21 C22 -62.1(5) . . . 8_565 ?
C15' Si1 C21 C22 64.3(8) 8_565 . . 8_565 ?
C15' Si1 C21 C22 171.5(7) . . . 8_565 ?
C15 Si1 C21 C22 42.4(8) 8_565 . . 8_565 ?
C15 Si1 C21 C22 -166.7(7) . . . 8_565 ?
C14 Si1 C21 C22 62.1(5) . . . . ?
C15' Si1 C21 C22 -171.5(7) 8_565 . . . ?
C15' Si1 C21 C22 -64.2(8) . . . . ?
C15 Si1 C21 C22 166.7(7) 8_565 . . . ?
C15 Si1 C21 C22 -42.4(8) . . . . ?
C22 C21 C22 C23 -50.9(10) 8_565 . . . ?
Si1 C21 C22 C23 -177.8(5) . . . . ?
C21 C22 C23 C24 58.0(10) . . . . ?
C22 C23 C24 C23 -60.3(13) . . . 8_565 ?
C26 Si2 C27 C32 -169.8(5) . . . . ?
C33 Si2 C27 C32 -55.7(6) . . . . ?
C27 Si2 C27 C32 74.2(6) 8_565 . . . ?
C26 Si2 C27 C28 60.5(5) . . . . ?
C33 Si2 C27 C28 174.6(5) . . . . ?
C27 Si2 C27 C28 -55.5(6) 8_565 . . . ?
C32 C27 C28 C29 56.5(7) . . . . ?
Si2 C27 C28 C29 -172.0(4) . . . . ?
C27 C28 C29 C30 -55.8(7) . . . . ?
C28 C29 C30 C31 56.1(8) . . . . ?
C29 C30 C31 C32 -57.5(9) . . . . ?
C28 C27 C32 C31 -55.7(8) . . . . ?
Si2 C27 C32 C31 172.9(5) . . . . ?
C30 C31 C32 C27 56.1(8) . . . . ?
C26 Si2 C33 C34 -61.3(5) . . . 8_565 ?
C27 Si2 C33 C34 -174.3(5) . . . 8_565 ?
C27 Si2 C33 C34 51.6(6) 8_565 . . 8_565 ?
C26 Si2 C33 C34 61.3(5) . . . . ?
C27 Si2 C33 C34 -51.6(6) . . . . ?
C27 Si2 C33 C34 174.3(5) 8_565 . . . ?
C34 C33 C34 C35 -51.7(10) 8_565 . . . ?
Si2 C33 C34 C35 -176.6(5) . . . . ?
C33 C34 C35 C36 54.8(9) . . . . ?
C34 C35 C36 C35 -55.7(12) . . . 8_565 ?
C8 C7 C38 N2 153(5) . . . . ?
C6 C7 C38 N2 -34(6) . . . . ?
C7 C38 N2 C38 28(6) . . . 8 ?
